data_9017387
loop_
_publ_author_name
'Bystrom, A.'

_publ_section_title
;
 The structure of quenselite, PbMnO2OH
;
_journal_name_full 'Arkiv for Kemi, Mineralogi och Geologi'
_journal_page_first 1
_journal_page_last 9
_journal_volume 19
_journal_year 1944
_chemical_compound_source 'Langban, Sweden'
_chemical_formula_sum 'H Mn O3 Pb'
_chemical_name_mineral Quenselite
_space_group_IT_number 13
_space_group_name_Hall '-P 2yc'
_space_group_name_H-M_alt 'P 1 2/c 1'
_symmetry_space_group_name_H-M 'P 1 2/c 1'
_cell_angle_alpha 90
_cell_angle_beta 87.0
_cell_angle_gamma 90
_cell_formula_units_Z 4
_cell_length_a 9.118
_cell_length_b 5.676
_cell_length_c 5.604
_cell_volume 289.631
_database_code_amcsd 0020691
_exptl_crystal_density_diffrn 7.136
_cod_data_source_file inputs/fixed/downloads/14/14271.cif
_cod_data_source_block 14271
_cod_original_formula_sum 'Pb Mn O3 H'
_cod_database_code 9017387

loop_
_space_group_symop_operation_xyz
x,y,z
x,-y,1/2+z
-x,y,1/2-z
-x,-y,-z

loop_
_atom_site_label
_atom_site_fract_x
_atom_site_fract_y
_atom_site_fract_z
_atom_site_type_symbol
_atom_site_attached_hydrogens
Pb 0.34170 -0.25000 0.51390 Pb 0
Mn1 0.00000 -0.12500 0.25000 Mn 0
Mn2 0.00000 0.37500 0.25000 Mn 0
O1 0.10970 -0.12500 0.57220 O 0
O2 0.10970 0.37500 0.57220 O 0
O-H3 0.50000 -0.12500 0.25000 O 1
O-H4 0.50000 0.37500 0.25000 O 1

loop_
_cod_changelog_entry_id
_cod_changelog_entry_author
_cod_changelog_entry_date
_cod_changelog_entry_text
1
;cod-tools version 3.8.0
Id: cif_guess_AMCSD_atom_types 9574 2023-05-10 09:00:05Z saulius
;
2023-05-10T18:58:11+03:00
;Derived atom types and hydrogen counts
from atom names that follow the AMCSD naming convention
(Wat == water, O-H == hydroxyl).
;

loop_
_cod_related_entry_id
_cod_related_entry_database
_cod_related_entry_code
1 AMCSD 0020691
